data_2018586
loop_
_publ_author_name
'Janczak, Jan'
'Rubinger, Mayura M. M.'
'Alves, Leandro C.'
'Oliveira, Marcelo R. L.'

_publ_section_title
;
 Poly[di-\m-aqua-[\m~6~-<i>N</i>-(4-bromophenylsulfonyl)dithiocarbimato]dipotassium]
 and
 poly[di-\m-aqua-[\m~4~-<i>N</i>-(4-iodophenylsulfonyl)dithiocarbimato]dipotassium]
;
_journal_coeditor_code BG3152
_journal_issue 11
_journal_name_full 'Acta Crystallographica Section C'
_journal_page_first m312
_journal_page_last m316
_journal_paper_doi 10.1107/S0108270112040589
_journal_volume 68
_journal_year 2012
_chemical_formula_iupac '[K2 (C7 H4 Br N O2 S3) (H2 O)2]'
_chemical_formula_moiety 'C7 H8 Br K2 N O4 S3'
_chemical_formula_sum 'C7 H8 Br K2 N O4 S3'
_chemical_formula_weight 424.43
_chemical_name_systematic
;
Poly[di-\m-aqua-[\m~6~-<i>N</i>-(4-
bromophenylsulfonyl)dithiocarbimato]dipotassium]
;
_space_group_IT_number 14
_symmetry_cell_setting monoclinic
_symmetry_space_group_name_Hall '-P 2ybc'
_symmetry_space_group_name_H-M 'P 1 21/c 1'
_atom_sites_solution_hydrogens geom
_atom_sites_solution_primary direct
_atom_sites_solution_secondary difmap
_audit_creation_method SHELXL97
_cell_angle_alpha 90.00
_cell_angle_beta 90.42(3)
_cell_angle_gamma 90.00
_cell_formula_units_Z 4
_cell_length_a 6.1869(12)
_cell_length_b 7.2241(14)
_cell_length_c 31.941(6)
_cell_measurement_reflns_used 856
_cell_measurement_temperature 295(2)
_cell_measurement_theta_max 27.0
_cell_measurement_theta_min 2.89
_cell_volume 1427.6(5)
_computing_cell_refinement 'CrysAlis RED (Oxford Diffraction, 2007)'
_computing_data_collection 'CrysAlis CCD (Oxford Diffraction, 2007)'
_computing_data_reduction 'CrysAlis RED (Oxford Diffraction, 2007)'
_computing_molecular_graphics 'DIAMOND (Brandenburg & Putz, 2006)'
_computing_publication_material 'SHELXL97 (Sheldrick, 2008)'
_computing_structure_refinement 'SHELXL97 (Sheldrick, 2008)'
_computing_structure_solution 'SHELXS97 (Sheldrick, 2008)'
_diffrn_ambient_temperature 295(2)
_diffrn_measured_fraction_theta_full 0.999
_diffrn_measured_fraction_theta_max 0.921
_diffrn_measurement_device_type 'Kuma KM-4 diffractometer with CCD detector'
_diffrn_measurement_method \w
_diffrn_radiation_monochromator graphite
_diffrn_radiation_source 'fine-focus sealed tube'
_diffrn_radiation_type MoK\a
_diffrn_radiation_wavelength 0.71073
_diffrn_reflns_av_R_equivalents 0.0801
_diffrn_reflns_av_sigmaI/netI 0.1283
_diffrn_reflns_limit_h_max 8
_diffrn_reflns_limit_h_min -7
_diffrn_reflns_limit_k_max 9
_diffrn_reflns_limit_k_min -8
_diffrn_reflns_limit_l_max 43
_diffrn_reflns_limit_l_min -37
_diffrn_reflns_number 16622
_diffrn_reflns_theta_full 27.00
_diffrn_reflns_theta_max 28.60
_diffrn_reflns_theta_min 2.89
_exptl_absorpt_coefficient_mu 3.903
_exptl_absorpt_correction_T_max 0.6752
_exptl_absorpt_correction_T_min 0.4112
_exptl_absorpt_correction_type numerical
_exptl_absorpt_process_details 'CrysAlis RED ( Oxford Diffraction, 2007)'
_exptl_crystal_colour yellow
_exptl_crystal_density_diffrn 1.975
_exptl_crystal_density_meas 1.97
_exptl_crystal_density_method flotation
_exptl_crystal_description parallelepiped
_exptl_crystal_F_000 840
_exptl_crystal_size_max 0.28
_exptl_crystal_size_mid 0.14
_exptl_crystal_size_min 0.11
_refine_diff_density_max 0.634
_refine_diff_density_min -0.470
_refine_ls_extinction_method none
_refine_ls_goodness_of_fit_ref 1.004
_refine_ls_hydrogen_treatment mixed
_refine_ls_matrix_type full
_refine_ls_number_parameters 175
_refine_ls_number_reflns 3365
_refine_ls_number_restraints 0
_refine_ls_restrained_S_all 1.004
_refine_ls_R_factor_all 0.1472
_refine_ls_R_factor_gt 0.0628
_refine_ls_shift/su_max 0.001
_refine_ls_shift/su_mean 0.000
_refine_ls_structure_factor_coef Fsqd
_refine_ls_weighting_details 'calc w = 1/[\s^2^(Fo^2^)+(0.0419P)^2^] where P=(Fo^2^+2Fc^2^)/3'
_refine_ls_weighting_scheme calc
_refine_ls_wR_factor_gt 0.0941
_refine_ls_wR_factor_ref 0.1096
_reflns_number_gt 1881
_reflns_number_total 3365
_reflns_threshold_expression I>2\s(I)
_cod_data_source_file bg3152.cif
_cod_data_source_block I
_cod_original_sg_symbol_H-M 'P 21/c'
_cod_database_code 2018586
_cod_database_fobs_code 2018586

loop_
_symmetry_equiv_pos_as_xyz
'x, y, z'
'-x, y+1/2, -z+1/2'
'-x, -y, -z'
'x, -y-1/2, z-1/2'

loop_
_atom_site_type_symbol
_atom_site_label
_atom_site_fract_x
_atom_site_fract_y
_atom_site_fract_z
_atom_site_U_iso_or_equiv
_atom_site_adp_type
_atom_site_calc_flag
_atom_site_refinement_flags
_atom_site_occupancy
_atom_site_symmetry_multiplicity
K K1 0.7308(2) 0.35351(18) 0.02764(4) 0.0384(3) Uani d . 1 1
K K2 0.66877(19) 0.76993(17) 0.10735(4) 0.0360(3) Uani d . 1 1
Br Br1 1.50252(10) 0.35087(9) 0.290276(18) 0.0431(2) Uani d . 1 1
C C1 1.0822(8) 0.2672(7) 0.17087(16) 0.0261(13) Uani d . 1 1
C C2 1.2908(9) 0.3379(8) 0.16832(17) 0.0365(14) Uani d . 1 1
H H2 1.3491 0.3672 0.1424 0.044 Uiso calc R 1 1
C C3 1.4087(9) 0.3640(7) 0.20370(17) 0.0343(14) Uani d . 1 1
H H3 1.5461 0.4158 0.2021 0.041 Uiso calc R 1 1
C C4 1.3265(10) 0.3142(8) 0.24232(16) 0.0332(14) Uani d . 1 1
C C5 1.1236(9) 0.2450(8) 0.24508(16) 0.0365(15) Uani d . 1 1
H H5 1.0674 0.2154 0.2712 0.044 Uiso calc R 1 1
C C6 1.0004(9) 0.2182(8) 0.20973(17) 0.0349(14) Uani d . 1 1
H H6 0.8627 0.1675 0.2117 0.042 Uiso calc R 1 1
S S3 0.9207(2) 0.2479(2) 0.12510(4) 0.0282(3) Uani d . 1 1
O O1 0.7504(6) 0.1171(5) 0.13255(11) 0.0360(10) Uani d . 1 1
O O2 0.8446(6) 0.4325(5) 0.11534(11) 0.0383(10) Uani d . 1 1
N N1 1.0774(7) 0.1956(6) 0.08663(12) 0.0272(11) Uani d . 1 1
C C7 1.1834(7) 0.0316(7) 0.08480(15) 0.0234(12) Uani d . 1 1
S S1 1.1699(2) -0.1426(2) 0.12082(4) 0.0309(3) Uani d . 1 1
S S2 1.3424(2) 0.0047(2) 0.04102(4) 0.0343(4) Uani d . 1 1
O O3 0.3396(7) 0.5089(6) 0.05540(13) 0.0401(11) Uani d . 1 1
H H31 0.259(10) 0.413(9) 0.0585(19) 0.060 Uiso d . 1 1
H H32 0.304(11) 0.584(9) 0.071(2) 0.060 Uiso d . 1 1
O O4 0.8796(7) 0.7196(7) 0.02613(14) 0.0456(12) Uani d . 1 1
H H41 0.980(11) 0.755(10) 0.037(2) 0.068 Uiso d . 1 1
H H42 0.827(11) 0.806(9) 0.0092(19) 0.068 Uiso d . 1 1

loop_
_atom_site_aniso_label
_atom_site_aniso_U_11
_atom_site_aniso_U_22
_atom_site_aniso_U_33
_atom_site_aniso_U_12
_atom_site_aniso_U_13
_atom_site_aniso_U_23
K1 0.0469(8) 0.0371(8) 0.0311(7) 0.0072(7) 0.0003(6) -0.0004(6)
K2 0.0273(6) 0.0322(8) 0.0485(8) 0.0058(6) -0.0011(6) -0.0056(6)
Br1 0.0514(4) 0.0450(4) 0.0326(3) -0.0025(3) -0.0086(3) -0.0051(3)
C1 0.036(3) 0.022(3) 0.020(3) 0.006(3) 0.000(2) -0.006(2)
C2 0.039(4) 0.038(4) 0.033(3) -0.003(3) 0.002(3) 0.002(3)
C3 0.032(3) 0.028(4) 0.043(4) -0.002(3) 0.001(3) 0.001(3)
C4 0.047(4) 0.028(4) 0.025(3) 0.010(3) -0.013(3) -0.004(2)
C5 0.044(4) 0.048(4) 0.017(3) -0.005(3) 0.013(3) -0.002(3)
C6 0.031(3) 0.044(4) 0.030(3) -0.003(3) 0.005(3) 0.003(3)
S3 0.0319(8) 0.0245(8) 0.0281(7) 0.0042(7) -0.0006(6) -0.0018(7)
O1 0.028(2) 0.029(2) 0.050(2) -0.0007(18) 0.0018(18) -0.0108(19)
O2 0.047(2) 0.025(2) 0.042(2) 0.016(2) -0.0082(19) 0.0024(18)
N1 0.038(3) 0.028(3) 0.015(2) 0.007(2) 0.000(2) -0.0012(19)
C7 0.017(3) 0.025(3) 0.028(3) -0.002(2) -0.004(2) -0.004(2)
S1 0.0293(7) 0.0286(8) 0.0350(8) 0.0042(7) 0.0024(6) 0.0076(7)
S2 0.0408(9) 0.0319(9) 0.0303(8) 0.0055(7) 0.0091(7) -0.0013(7)
O3 0.049(3) 0.034(3) 0.038(3) 0.002(2) 0.007(2) -0.002(2)
O4 0.046(3) 0.050(3) 0.040(3) 0.000(2) -0.010(2) 0.000(2)

loop_
_atom_type_symbol
_atom_type_description
_atom_type_scat_dispersion_real
_atom_type_scat_dispersion_imag
_atom_type_scat_source
C C 0.0033 0.0016 'International Tables Vol C Tables 4.2.6.8 and 6.1.1.4'
H H 0.0000 0.0000 'International Tables Vol C Tables 4.2.6.8 and 6.1.1.4'
N N 0.0061 0.0033 'International Tables Vol C Tables 4.2.6.8 and 6.1.1.4'
O O 0.0106 0.0060 'International Tables Vol C Tables 4.2.6.8 and 6.1.1.4'
S S 0.1246 0.1234 'International Tables Vol C Tables 4.2.6.8 and 6.1.1.4'
K K 0.2009 0.2494 'International Tables Vol C Tables 4.2.6.8 and 6.1.1.4'
Br Br -0.2901 2.4595 'International Tables Vol C Tables 4.2.6.8 and 6.1.1.4'

loop_
_geom_angle_atom_site_label_1
_geom_angle_atom_site_label_2
_geom_angle_atom_site_label_3
_geom_angle_site_symmetry_1
_geom_angle_site_symmetry_3
_geom_angle
O4 K1 O3 . . 84.98(14)
O4 K1 O3 . 3_665 72.79(13)
O3 K1 O3 . 3_665 91.62(12)
O4 K1 O2 . . 75.92(12)
O3 K1 O2 . . 79.81(12)
O3 K1 O2 3_665 . 148.15(13)
O4 K1 O4 . 3_765 83.76(15)
O3 K1 O4 . 3_765 160.21(13)
O3 K1 O4 3_665 3_765 69.51(13)
O2 K1 O4 . 3_765 112.94(12)
O4 K1 N1 . . 97.66(13)
O3 K1 N1 . . 123.63(12)
O3 K1 N1 3_665 . 143.11(12)
O2 K1 N1 . . 47.51(10)
O4 K1 N1 3_765 . 74.12(12)
O4 K1 S3 . . 96.66(10)
O3 K1 S3 . . 95.34(10)
O3 K1 S3 3_665 . 166.83(10)
O2 K1 S3 . . 25.01(7)
O4 K1 S3 3_765 . 102.08(10)
N1 K1 S3 . . 28.29(8)
O4 K1 S2 . 3_755 138.19(11)
O3 K1 S2 . 3_755 113.17(10)
O3 K1 S2 3_665 3_755 69.51(10)
O2 K1 S2 . 3_755 141.96(9)
O4 K1 S2 3_765 3_755 66.73(9)
N1 K1 S2 . 3_755 101.61(9)
S3 K1 S2 . 3_755 117.36(5)
O4 K1 S2 . 1_455 154.87(11)
O3 K1 S2 . 1_455 69.96(10)
O3 K1 S2 3_665 1_455 105.22(10)
O2 K1 S2 . 1_455 100.53(9)
O4 K1 S2 3_765 1_455 119.62(10)
N1 K1 S2 . 1_455 97.73(9)
S3 K1 S2 . 1_455 87.69(5)
S2 K1 S2 3_755 1_455 56.45(5)
O4 K1 K1 . 3_665 73.97(10)
O3 K1 K1 . 3_665 46.28(9)
O3 K1 K1 3_665 3_665 45.34(9)
O2 K1 K1 . 3_665 119.23(9)
O4 K1 K1 3_765 3_665 114.61(10)
N1 K1 K1 . 3_665 166.49(9)
S3 K1 K1 . 3_665 140.38(6)
S2 K1 K1 3_755 3_665 91.54(5)
S2 K1 K1 1_455 3_665 86.90(5)
O4 K1 K2 . . 47.74(10)
O3 K1 K2 . . 53.67(10)
O3 K1 K2 3_665 . 108.49(9)
O2 K1 K2 . . 42.59(7)
O4 K1 K2 3_765 . 125.48(10)
N1 K1 K2 . . 87.60(8)
S3 K1 K2 . . 67.49(4)
S2 K1 K2 3_755 . 166.84(5)
S2 K1 K2 1_455 . 113.41(5)
K1 K1 K2 3_665 . 78.92(5)
O4 K1 K1 . 3_765 43.78(10)
O3 K1 K1 . 3_765 126.75(11)
O3 K1 K1 3_665 3_765 64.22(10)
O2 K1 K1 . 3_765 96.55(9)
O4 K1 K1 3_765 3_765 39.98(9)
N1 K1 K1 . 3_765 84.01(9)
S3 K1 K1 . 3_765 102.75(5)
S2 K1 K1 3_755 3_765 101.94(5)
S2 K1 K1 1_455 3_765 158.30(6)
K1 K1 K1 3_665 3_765 96.39(5)
K2 K1 K1 . 3_765 88.24(5)
O1 K2 O2 1_565 . 138.30(12)
O1 K2 O4 1_565 . 107.29(12)
O2 K2 O4 . . 77.81(13)
O1 K2 S1 1_565 1_465 87.40(8)
O2 K2 S1 . 1_465 124.11(10)
O4 K2 S1 . 1_465 125.58(10)
O1 K2 S1 1_565 1_565 66.01(8)
O2 K2 S1 . 1_565 76.94(9)
O4 K2 S1 . 1_565 72.89(9)
S1 K2 S1 1_465 1_565 152.25(7)
O1 K2 O3 1_565 . 144.89(12)
O2 K2 O3 . . 76.81(12)
O4 K2 O3 . . 75.88(11)
S1 K2 O3 1_465 . 64.93(8)
S1 K2 O3 1_565 . 142.60(9)
O1 K2 S2 1_565 1_465 80.14(9)
O2 K2 S2 . 1_465 139.25(9)
O4 K2 S2 . 1_465 77.00(10)
S1 K2 S2 1_465 1_465 53.74(4)
S1 K2 S2 1_565 1_465 124.18(5)
O3 K2 S2 . 1_465 66.30(9)
O1 K2 Br1 1_565 2_755 67.68(8)
O2 K2 Br1 . 2_755 100.88(9)
O4 K2 Br1 . 2_755 171.04(9)
S1 K2 Br1 1_465 2_755 62.56(4)
S1 K2 Br1 1_565 2_755 98.15(5)
O3 K2 Br1 . 2_755 112.61(8)
S2 K2 Br1 1_465 2_755 108.62(4)
O1 K2 K1 1_565 . 152.18(9)
O2 K2 K1 . . 47.90(8)
O4 K2 K1 . . 44.93(10)
S1 K2 K1 1_465 . 109.64(5)
S1 K2 K1 1_565 . 97.96(5)
O3 K2 K1 . . 44.71(8)
S2 K2 K1 1_465 . 92.21(4)
Br1 K2 K1 2_755 . 139.47(4)
O1 K2 K1 1_565 1_565 48.80(8)
O2 K2 K1 . 1_565 142.36(9)
O4 K2 K1 . 1_565 67.27(10)
S1 K2 K1 1_465 1_565 88.82(4)
S1 K2 K1 1_565 1_565 79.72(4)
O3 K2 K1 . 1_565 106.54(9)
S2 K2 K1 1_465 1_565 45.23(3)
Br1 K2 K1 2_755 1_565 111.39(3)
K1 K2 K1 . 1_565 107.97(4)
O1 K2 K1 1_565 3_665 120.87(9)
O2 K2 K1 . 3_665 96.71(9)
O4 K2 K1 . 3_665 55.92(9)
S1 K2 K1 1_465 3_665 71.36(4)
S1 K2 K1 1_565 3_665 128.40(5)
O3 K2 K1 . 3_665 31.97(8)
S2 K2 K1 1_465 3_665 42.54(3)
Br1 K2 K1 2_755 3_665 132.91(4)
K1 K2 K1 . 3_665 50.52(3)
K1 K2 K1 1_565 3_665 75.48(3)
O1 K2 H32 1_565 . 135.0(13)
O2 K2 H32 . . 86.0(13)
O4 K2 H32 . . 86.3(13)
S1 K2 H32 1_465 . 52.3(13)
S1 K2 H32 1_565 . 155.3(12)
O3 K2 H32 . . 12.7(12)
S2 K2 H32 1_465 . 61.0(13)
Br1 K2 H32 2_755 . 102.5(13)
K1 K2 H32 . . 57.4(12)
K1 K2 H32 1_565 . 104.7(13)
K1 K2 H32 3_665 . 35.7(13)
O1 K2 H41 1_565 . 98.0(13)
O2 K2 H41 . . 76.9(14)
O4 K2 H41 . . 14.6(12)
S1 K2 H41 1_465 . 138.1(13)
S1 K2 H41 1_565 . 58.3(13)
O3 K2 H41 . . 90.0(13)
S2 K2 H41 1_465 . 86.1(13)
Br1 K2 H41 2_755 . 156.4(13)
K1 K2 H41 . . 54.5(13)
K1 K2 H41 1_565 . 65.7(13)
K1 K2 H41 3_665 . 70.3(13)
H32 K2 H41 . . 100.7(17)
C4 Br1 K2 . 2_745 123.89(19)
C6 C1 C2 . . 119.4(5)
C6 C1 S3 . . 120.7(4)
C2 C1 S3 . . 119.9(4)
C3 C2 C1 . . 119.8(5)
C3 C2 H2 . . 120.1
C1 C2 H2 . . 120.1
C2 C3 C4 . . 120.5(5)
C2 C3 H3 . . 119.7
C4 C3 H3 . . 119.7
C5 C4 C3 . . 120.0(5)
C5 C4 Br1 . . 121.8(4)
C3 C4 Br1 . . 118.1(4)
C4 C5 C6 . . 120.5(5)
C4 C5 H5 . . 119.7
C6 C5 H5 . . 119.7
C5 C6 C1 . . 119.7(5)
C5 C6 H6 . . 120.2
C1 C6 H6 . . 120.2
O1 S3 O2 . . 113.8(2)
O1 S3 N1 . . 114.7(2)
O2 S3 N1 . . 104.3(2)
O1 S3 C1 . . 109.0(2)
O2 S3 C1 . . 106.6(2)
N1 S3 C1 . . 107.9(2)
O1 S3 K1 . . 92.88(16)
O2 S3 K1 . . 59.15(15)
N1 S3 K1 . . 64.04(15)
C1 S3 K1 . . 157.81(19)
S3 O1 K2 . 1_545 134.6(2)
S3 O2 K2 . . 171.7(2)
S3 O2 K1 . . 95.84(18)
K2 O2 K1 . . 89.51(11)
C7 N1 S3 . . 122.0(3)
C7 N1 K1 . . 129.4(3)
S3 N1 K1 . . 87.67(17)
N1 C7 S1 . . 126.1(4)
N1 C7 S2 . . 114.3(4)
S1 C7 S2 . . 119.6(3)
C7 S1 K2 . 1_645 90.18(17)
C7 S1 K2 . 1_545 96.15(17)
K2 S1 K2 1_645 1_545 152.25(7)
C7 S2 K2 . 1_645 83.68(17)
C7 S2 K1 . 3_755 122.06(18)
K2 S2 K1 1_645 3_755 95.63(5)
C7 S2 K1 . 1_655 114.37(18)
K2 S2 K1 1_645 1_655 91.74(5)
K1 S2 K1 3_755 1_655 123.55(5)
K1 O3 K1 . 3_665 88.38(12)
K1 O3 K2 . . 81.61(12)
K1 O3 K2 3_665 . 111.39(14)
K1 O3 H31 . . 102(4)
K1 O3 H31 3_665 . 108(4)
K2 O3 H31 . . 141(4)
K1 O3 H32 . . 137(5)
K1 O3 H32 3_665 . 108(5)
K2 O3 H32 . . 56(5)
H31 O3 H32 . . 109(7)
K1 O4 K2 . . 87.33(14)
K1 O4 K1 . 3_765 96.24(15)
K2 O4 K1 . 3_765 152.52(17)
K1 O4 H41 . . 125(6)
K2 O4 H41 . . 85(6)
K1 O4 H41 3_765 . 70(5)
K1 O4 H42 . . 124(4)
K2 O4 H42 . . 107(4)
K1 O4 H42 3_765 . 94(4)
H41 O4 H42 . . 110(7)

loop_
_geom_bond_atom_site_label_1
_geom_bond_atom_site_label_2
_geom_bond_site_symmetry_2
_geom_bond_distance
_geom_bond_publ_flag
K1 O4 . 2.801(5) y
K1 O3 . 2.817(4) y
K1 O3 3_665 2.863(4) y
K1 O2 . 2.939(4) y
K1 O4 3_765 3.016(5) y
K1 N1 . 3.065(4) y
K1 S2 3_755 3.420(2) y
K2 O1 1_565 2.681(4) y
K2 O2 . 2.681(4) y
K2 O4 . 2.935(5) y
K2 S1 1_465 3.1827(19) y
K2 S1 1_565 3.1902(19) y
K2 O3 . 3.226(4) y
K2 S2 1_465 3.373(2) y
C1 C6 . 1.390(7) ?
C1 C2 . 1.391(7) ?
C1 S3 . 1.771(5) ?
C2 C3 . 1.354(7) ?
C2 H2 . 0.9300 ?
C3 C4 . 1.385(7) ?
C3 H3 . 0.9300 ?
C4 C5 . 1.355(7) ?
C5 C6 . 1.372(7) ?
C5 H5 . 0.9300 ?
C6 H6 . 0.9300 ?
S3 O1 . 1.436(4) ?
S3 O2 . 1.447(4) ?
S3 N1 . 1.616(4) ?
N1 C7 . 1.355(6) ?
C7 S1 . 1.708(5) ?
C7 S2 . 1.727(5) ?
O3 H31 . 0.86(6) ?
O3 H32 . 0.76(6) ?
O4 H41 . 0.75(6) ?
O4 H42 . 0.89(7) ?

loop_
_geom_contact_atom_site_label_1
_geom_contact_atom_site_label_2
_geom_contact_distance
_geom_contact_site_symmetry_2
_geom_contact_publ_flag
K2 Br1 3.4941(16) 2_755 y

loop_
_geom_hbond_atom_site_label_D
_geom_hbond_atom_site_label_H
_geom_hbond_atom_site_label_A
_geom_hbond_site_symmetry_A
_geom_hbond_distance_DH
_geom_hbond_distance_HA
_geom_hbond_distance_DA
_geom_hbond_angle_DHA
_geom_hbond_publ_flag
O3 H31 N1 1_455 0.86(6) 2.13(6) 2.962(6) 162(6) y
O3 H32 S1 1_465 0.76(6) 2.68(6) 3.440(4) 177(7) y
O4 H41 S2 1_565 0.75(6) 2.88(7) 3.556(5) 150(7) y
O4 H42 S2 3_765 0.89(7) 2.35(7) 3.227(5) 171(6) y
